data_4343796
loop_
_publ_author_name
'Ryan, R.R.'
'Larson, A.C.'
'Mastin, S.H.'

_publ_section_title
;
 The geometry of the heptafluorodiantimonate ion. The crystal structure of
 cesium heptafluorodiantimonate(III)
;
_journal_name_full 'Inorganic Chemistry'
_journal_page_first 2793
_journal_page_last 2795
_journal_volume 10
_journal_year 1971
_chemical_formula_sum 'Cs F7 Sb2'
_chemical_name_systematic 'Cs (Sb2 F7)'
_space_group_IT_number 15
_symmetry_space_group_name_Hall '-C 2yc'
_symmetry_space_group_name_H-M 'C 1 2/c 1'
_cell_angle_alpha 90
_cell_angle_beta 90.09
_cell_angle_gamma 90
_cell_formula_units_Z 4
_cell_length_a 19.315
_cell_length_b 6.878
_cell_length_c 5.594
_cell_volume 743.154
_citation_journal_id_ASTM INOCAJ
_cod_data_source_file Ryan_INOCAJ_1971_925.cif
_cod_data_source_block Cs1F7Sb2
_cod_original_formula_sum 'Cs1 F7 Sb2'
_cod_database_code 4343796

loop_
_symmetry_equiv_pos_as_xyz
x,y,z
-x,y,-z+1/2
-x,-y,-z
x,-y,z-1/2
x+1/2,y+1/2,z
-x+1/2,y+1/2,-z+1/2
-x+1/2,-y+1/2,-z
x+1/2,-y+1/2,z-1/2

loop_
_atom_site_label
_atom_site_type_symbol
_atom_site_fract_x
_atom_site_fract_y
_atom_site_fract_z
_atom_site_occupancy
_atom_site_U_iso_or_equiv
Sb1 Sb+3 0.58197 0.26733 0.53504 1 0.0
F1 F-1 0 0.0831 0.25 1 0.0
Cs1 Cs+1 0.25 0.25 0.5 1 0.0
F4 F-1 0.323 0.1668 0.0052 1 0.0
F3 F-1 0.419 0.1182 0.6715 1 0.0
F2 F-1 0.8682 0.024 0.3062 1 0.0
